data_4500823
loop_
_publ_author_name
'Ghosh, Soumyajit'
'Bag, Partha Pratim'
'Reddy, C. Malla'

_publ_section_title
;
 Co-Crystals of Sulfamethazine with Some Carboxylic Acids and Amides:
 Co-Former Assisted Tautomerism in an Active Pharmaceutical Ingredient and
 Hydrogen Bond Competition Study
;
_journal_issue 8
_journal_name_full 'Crystal Growth &amp; Design'
_journal_page_first 3489
_journal_paper_doi 10.1021/cg200334m
_journal_volume 11
_journal_year 2011
_chemical_formula_moiety 'C12 H14 N4 O2 S, C7 H6 N O2'
_chemical_formula_sum 'C19 H20 N5 O4 S'
_chemical_formula_weight 414.46
_chemical_melting_point 453.036
_chemical_name_systematic
; 
 ? 
;
_space_group_IT_number 2
_symmetry_cell_setting triclinic
_symmetry_space_group_name_Hall '-P 1'
_symmetry_space_group_name_H-M 'P -1'
_atom_sites_solution_hydrogens geom
_atom_sites_solution_primary direct
_atom_sites_solution_secondary difmap
_audit_creation_method SHELXL-97
_cell_angle_alpha 109.249(2)
_cell_angle_beta 95.432(2)
_cell_angle_gamma 106.165(2)
_cell_formula_units_Z 2
_cell_length_a 8.3238(6)
_cell_length_b 9.5864(8)
_cell_length_c 14.0808(11)
_cell_measurement_reflns_used 8184
_cell_measurement_temperature 296(2)
_cell_measurement_theta_max 31.08
_cell_measurement_theta_min 2.31
_cell_volume 997.06(14)
_computing_cell_refinement 'Bruker SMART'
_computing_data_collection 'Bruker SMART'
_computing_data_reduction 'Bruker SAINT'
_computing_molecular_graphics 'Bruker SHELXTL'
_computing_publication_material 'Bruker SHELXTL'
_computing_structure_refinement 'SHELXL-97 (Sheldrick, 1997)'
_computing_structure_solution 'SHELXS-97 (Sheldrick, 1990)'
_diffrn_ambient_temperature 296(2)
_diffrn_measured_fraction_theta_full 0.991
_diffrn_measured_fraction_theta_max 0.991
_diffrn_radiation_monochromator graphite
_diffrn_radiation_source 'fine-focus sealed tube'
_diffrn_radiation_type MoK\a
_diffrn_radiation_wavelength 0.71073
_diffrn_reflns_av_R_equivalents 0.0293
_diffrn_reflns_av_sigmaI/netI 0.0255
_diffrn_reflns_limit_h_max 9
_diffrn_reflns_limit_h_min -10
_diffrn_reflns_limit_k_max 12
_diffrn_reflns_limit_k_min -12
_diffrn_reflns_limit_l_max 17
_diffrn_reflns_limit_l_min -17
_diffrn_reflns_number 15350
_diffrn_reflns_theta_full 27.00
_diffrn_reflns_theta_max 27.00
_diffrn_reflns_theta_min 1.57
_exptl_absorpt_coefficient_mu 0.199
_exptl_absorpt_correction_T_max 0.963
_exptl_absorpt_correction_T_min 0.944
_exptl_absorpt_correction_type multi-scan
_exptl_absorpt_process_details 'multi-scan absorption correction'
_exptl_crystal_colour 'pale yellow'
_exptl_crystal_density_diffrn 1.381
_exptl_crystal_density_method 'not measured'
_exptl_crystal_description block
_exptl_crystal_F_000 434
_exptl_crystal_size_max 0.50
_exptl_crystal_size_mid 0.24
_exptl_crystal_size_min 0.19
_refine_diff_density_max 0.330
_refine_diff_density_min -0.403
_refine_diff_density_rms 0.051
_refine_ls_extinction_method none
_refine_ls_goodness_of_fit_ref 0.783
_refine_ls_hydrogen_treatment mixed
_refine_ls_matrix_type full
_refine_ls_number_parameters 284
_refine_ls_number_reflns 4309
_refine_ls_number_restraints 0
_refine_ls_restrained_S_all 0.783
_refine_ls_R_factor_all 0.0614
_refine_ls_R_factor_gt 0.0472
_refine_ls_shift/su_max 0.001
_refine_ls_shift/su_mean 0.000
_refine_ls_structure_factor_coef Fsqd
_refine_ls_weighting_details 'calc w=1/[\s^2^(Fo^2^)+(0.1598P)^2^+0.8235P] where P=(Fo^2^+2Fc^2^)/3'
_refine_ls_weighting_scheme calc
_refine_ls_wR_factor_gt 0.1551
_refine_ls_wR_factor_ref 0.1865
_reflns_number_gt 3425
_reflns_number_total 4309
_reflns_threshold_expression >2sigma(I)
_cod_data_source_file cg200334m_si_002.cif
_cod_data_source_block mo_cmr_sg_49_0m
_cod_depositor_comments
;
The following automatic conversions were performed:

'_symmetry_cell_setting' value 'Triclinic' changed to 'triclinic'
according to /home/saulius/struct/CIF-dictionaries/cif_core.dic
dictionary named 'cif_core.dic' version 2.4.1 from 2010-06-29.

Automatic conversion script
Id: cif_fix_values 1715 2011-07-08 13:25:40Z adriana 
;
_cod_original_cell_volume 997.06(13)
_cod_original_sg_symbol_H-M 'P-1   '
_cod_database_code 4500823

loop_
_symmetry_equiv_pos_as_xyz
'x, y, z'
'-x, -y, -z'

loop_
_atom_site_label
_atom_site_type_symbol
_atom_site_fract_x
_atom_site_fract_y
_atom_site_fract_z
_atom_site_U_iso_or_equiv
_atom_site_adp_type
_atom_site_occupancy
_atom_site_symmetry_multiplicity
_atom_site_calc_flag
_atom_site_refinement_flags
S1 S 0.47613(7) 1.22603(7) 0.28920(4) 0.0414(2) Uani 1 1 d .
N2 N 0.3371(2) 0.8834(2) 0.37126(14) 0.0370(4) Uani 1 1 d .
O1 O 0.3302(3) 1.1864(3) 0.20999(17) 0.0708(6) Uani 1 1 d .
O2 O 0.5338(3) 1.3817(2) 0.36512(17) 0.0644(6) Uani 1 1 d .
O4 O 0.2267(3) 0.0278(2) 0.54092(14) 0.0555(5) Uani 1 1 d .
N4 N 1.0456(3) 1.1710(3) 0.07056(18) 0.0486(5) Uani 1 1 d .
N3 N 0.4372(2) 1.1167(2) 0.35331(14) 0.0399(4) Uani 1 1 d .
C3 C 0.4033(3) 0.9622(2) 0.31177(16) 0.0358(4) Uani 1 1 d .
N1 N 0.4331(3) 0.8864(2) 0.22038(14) 0.0423(5) Uani 1 1 d .
O3 O -0.0034(3) 0.3502(2) 0.94776(17) 0.0800(8) Uani 1 1 d .
C10 C 0.9127(3) 1.1820(3) 0.12434(17) 0.0384(5) Uani 1 1 d .
C9 C 0.7491(3) 1.1468(3) 0.07002(18) 0.0513(6) Uani 1 1 d .
H9 H 0.7292 1.1160 -0.0011 0.062 Uiso 1 1 calc R
C8 C 0.6165(3) 1.1570(3) 0.12006(18) 0.0481(6) Uani 1 1 d .
H8 H 0.5074 1.1325 0.0827 0.058 Uiso 1 1 calc R
C7 C 0.6450(3) 1.2035(2) 0.22569(16) 0.0345(4) Uani 1 1 d .
C4 C 0.3066(3) 0.7294(3) 0.34507(17) 0.0416(5) Uani 1 1 d .
C5 C 0.2340(4) 0.6563(3) 0.4170(2) 0.0566(7) Uani 1 1 d .
H5A H 0.3004 0.7161 0.4855 0.085 Uiso 1 1 calc R
H5B H 0.2370 0.5512 0.3961 0.085 Uiso 1 1 calc R
H5C H 0.1179 0.6546 0.4157 0.085 Uiso 1 1 calc R
C2 C 0.4069(3) 0.7332(3) 0.19323(17) 0.0464(6) Uani 1 1 d .
C6 C 0.3445(4) 0.6508(3) 0.25405(19) 0.0510(6) Uani 1 1 d .
H6 H 0.3288 0.5444 0.2335 0.061 Uiso 1 1 calc R
C1 C 0.4488(5) 0.6536(4) 0.0928(2) 0.0675(8) Uani 1 1 d .
H1A H 0.3640 0.6436 0.0375 0.101 Uiso 1 1 calc R
H1B H 0.4501 0.5516 0.0877 0.101 Uiso 1 1 calc R
H1C H 0.5591 0.7145 0.0886 0.101 Uiso 1 1 calc R
C12 C 0.8075(3) 1.2398(3) 0.28085(16) 0.0390(5) Uani 1 1 d .
H12 H 0.8272 1.2716 0.3521 0.047 Uiso 1 1 calc R
C11 C 0.9406(3) 1.2290(3) 0.23044(17) 0.0380(5) Uani 1 1 d .
H11 H 1.0495 1.2534 0.2679 0.046 Uiso 1 1 calc R
C13 C 0.2361(3) 0.1665(3) 0.58004(17) 0.0401(5) Uani 1 1 d .
C14 C 0.1700(3) 0.2206(2) 0.67606(16) 0.0364(5) Uani 1 1 d .
C15 C 0.0861(4) 0.1098(3) 0.71314(19) 0.0491(6) Uani 1 1 d .
H15 H 0.0699 0.0047 0.6770 0.059 Uiso 1 1 calc R
C16 C 0.0261(4) 0.1526(3) 0.8029(2) 0.0564(7) Uani 1 1 d .
H16 H -0.0311 0.0767 0.8266 0.068 Uiso 1 1 calc R
C17 C 0.0513(4) 0.3077(3) 0.85703(19) 0.0508(6) Uani 1 1 d .
C19 C 0.1890(3) 0.3751(3) 0.73005(18) 0.0454(6) Uani 1 1 d .
H19 H 0.2430 0.4511 0.7055 0.055 Uiso 1 1 calc R
C18 C 0.1293(4) 0.4192(3) 0.8200(2) 0.0516(6) Uani 1 1 d .
H18 H 0.1420 0.5237 0.8551 0.062 Uiso 1 1 calc R
N5 N 0.3031(3) 0.2700(3) 0.53933(18) 0.0545(6) Uani 1 1 d .
H7A H 0.343(4) 0.234(4) 0.486(3) 0.064(9) Uiso 1 1 d .
H7B H 0.320(4) 0.372(4) 0.571(2) 0.053(8) Uiso 1 1 d .
H2 H 0.313(4) 0.940(4) 0.431(3) 0.066(9) Uiso 1 1 d .
H4A H 1.142(5) 1.193(4) 0.111(3) 0.072(10) Uiso 1 1 d .
H4B H 1.083(10) 1.233(9) 0.033(6) 0.21(3) Uiso 1 1 d .

loop_
_atom_site_aniso_label
_atom_site_aniso_U_11
_atom_site_aniso_U_22
_atom_site_aniso_U_33
_atom_site_aniso_U_23
_atom_site_aniso_U_13
_atom_site_aniso_U_12
S1 0.0477(3) 0.0466(3) 0.0443(3) 0.0242(3) 0.0264(3) 0.0228(3)
N2 0.0449(10) 0.0343(9) 0.0285(9) 0.0077(7) 0.0147(7) 0.0104(7)
O1 0.0508(11) 0.1229(19) 0.0701(13) 0.0583(14) 0.0272(9) 0.0441(12)
O2 0.0950(15) 0.0409(10) 0.0758(13) 0.0275(9) 0.0569(12) 0.0304(10)
O4 0.0866(13) 0.0411(9) 0.0469(10) 0.0144(7) 0.0408(10) 0.0270(9)
N4 0.0478(12) 0.0670(14) 0.0490(12) 0.0323(11) 0.0254(10) 0.0280(10)
N3 0.0513(11) 0.0361(9) 0.0339(9) 0.0130(7) 0.0226(8) 0.0123(8)
C3 0.0374(10) 0.0383(11) 0.0294(10) 0.0097(8) 0.0127(8) 0.0105(8)
N1 0.0508(11) 0.0417(10) 0.0317(9) 0.0094(8) 0.0171(8) 0.0136(8)
O3 0.141(2) 0.0432(10) 0.0711(14) 0.0217(10) 0.0823(15) 0.0333(12)
C10 0.0439(11) 0.0453(12) 0.0385(11) 0.0241(9) 0.0197(9) 0.0199(9)
C9 0.0495(13) 0.0793(18) 0.0280(11) 0.0221(11) 0.0147(10) 0.0210(12)
C8 0.0394(11) 0.0706(16) 0.0339(11) 0.0212(11) 0.0113(9) 0.0140(11)
C7 0.0417(11) 0.0346(10) 0.0320(10) 0.0150(8) 0.0174(8) 0.0134(8)
C4 0.0499(12) 0.0364(11) 0.0348(11) 0.0117(9) 0.0090(9) 0.0102(9)
C5 0.0749(18) 0.0426(13) 0.0474(14) 0.0187(11) 0.0165(13) 0.0084(12)
C2 0.0550(13) 0.0479(13) 0.0316(11) 0.0061(9) 0.0128(10) 0.0194(11)
C6 0.0697(16) 0.0354(12) 0.0427(13) 0.0066(10) 0.0150(11) 0.0176(11)
C1 0.100(2) 0.0598(17) 0.0402(14) 0.0044(12) 0.0295(14) 0.0341(16)
C12 0.0497(12) 0.0434(11) 0.0269(10) 0.0122(8) 0.0122(8) 0.0198(9)
C11 0.0404(11) 0.0404(11) 0.0356(11) 0.0144(9) 0.0088(8) 0.0162(9)
C13 0.0508(12) 0.0420(11) 0.0328(11) 0.0139(9) 0.0202(9) 0.0196(9)
C14 0.0472(11) 0.0354(10) 0.0321(10) 0.0129(8) 0.0197(9) 0.0177(9)
C15 0.0776(17) 0.0312(11) 0.0428(13) 0.0132(9) 0.0308(12) 0.0193(11)
C16 0.0881(19) 0.0360(12) 0.0497(14) 0.0182(10) 0.0427(14) 0.0154(12)
C17 0.0703(16) 0.0378(12) 0.0445(13) 0.0110(10) 0.0380(12) 0.0147(11)
C19 0.0656(15) 0.0337(11) 0.0445(12) 0.0184(9) 0.0315(11) 0.0165(10)
C18 0.0775(17) 0.0290(10) 0.0501(14) 0.0098(10) 0.0362(13) 0.0186(11)
N5 0.0836(16) 0.0448(12) 0.0462(12) 0.0206(10) 0.0411(12) 0.0244(11)

loop_
_atom_type_symbol
_atom_type_description
_atom_type_scat_dispersion_real
_atom_type_scat_dispersion_imag
_atom_type_scat_source
C C 0.0033 0.0016 'International Tables Vol C Tables 4.2.6.8 and 6.1.1.4'
H H 0.0000 0.0000 'International Tables Vol C Tables 4.2.6.8 and 6.1.1.4'
N N 0.0061 0.0033 'International Tables Vol C Tables 4.2.6.8 and 6.1.1.4'
O O 0.0106 0.0060 'International Tables Vol C Tables 4.2.6.8 and 6.1.1.4'
S S 0.1246 0.1234 'International Tables Vol C Tables 4.2.6.8 and 6.1.1.4'

loop_
_geom_angle_atom_site_label_1
_geom_angle_atom_site_label_2
_geom_angle_atom_site_label_3
_geom_angle
O2 S1 O1 116.85(14)
O2 S1 N3 104.35(11)
O1 S1 N3 110.70(12)
O2 S1 C7 107.15(11)
O1 S1 C7 106.01(11)
N3 S1 C7 111.85(10)
C4 N2 C3 122.67(19)
C4 N2 H2 120(2)
C3 N2 H2 117(2)
C10 N4 H4A 112(2)
C10 N4 H4B 123(5)
H4A N4 H4B 99(5)
C3 N3 S1 122.78(15)
N3 C3 N1 124.7(2)
N3 C3 N2 114.52(18)
N1 C3 N2 120.8(2)
C2 N1 C3 117.7(2)
C11 C10 C9 118.8(2)
C11 C10 N4 121.9(2)
C9 C10 N4 119.3(2)
C8 C9 C10 120.9(2)
C8 C9 H9 119.6
C10 C9 H9 119.6
C9 C8 C7 120.0(2)
C9 C8 H8 120.0
C7 C8 H8 120.0
C8 C7 C12 119.8(2)
C8 C7 S1 119.39(18)
C12 C7 S1 120.75(16)
N2 C4 C6 117.4(2)
N2 C4 C5 117.6(2)
C6 C4 C5 124.9(2)
C4 C5 H5A 109.5
C4 C5 H5B 109.5
H5A C5 H5B 109.5
C4 C5 H5C 109.5
H5A C5 H5C 109.5
H5B C5 H5C 109.5
N1 C2 C6 122.6(2)
N1 C2 C1 116.2(2)
C6 C2 C1 121.2(2)
C4 C6 C2 118.7(2)
C4 C6 H6 120.6
C2 C6 H6 120.6
C2 C1 H1A 109.5
C2 C1 H1B 109.5
H1A C1 H1B 109.5
C2 C1 H1C 109.5
H1A C1 H1C 109.5
H1B C1 H1C 109.5
C11 C12 C7 120.17(19)
C11 C12 H12 119.9
C7 C12 H12 119.9
C12 C11 C10 120.4(2)
C12 C11 H11 119.8
C10 C11 H11 119.8
O4 C13 N5 121.9(2)
O4 C13 C14 119.7(2)
N5 C13 C14 118.4(2)
C19 C14 C15 118.14(19)
C19 C14 C13 123.6(2)
C15 C14 C13 118.25(19)
C16 C15 C14 121.1(2)
C16 C15 H15 119.4
C14 C15 H15 119.4
C17 C16 C15 119.7(2)
C17 C16 H16 120.2
C15 C16 H16 120.2
O3 C17 C18 120.2(2)
O3 C17 C16 119.5(2)
C18 C17 C16 120.2(2)
C14 C19 C18 121.2(2)
C14 C19 H19 119.4
C18 C19 H19 119.4
C17 C18 C19 119.6(2)
C17 C18 H18 120.2
C19 C18 H18 120.2
C13 N5 H7A 114(2)
C13 N5 H7B 121.9(19)
H7A N5 H7B 123(3)

loop_
_geom_bond_atom_site_label_1
_geom_bond_atom_site_label_2
_geom_bond_distance
S1 O2 1.433(2)
S1 O1 1.439(2)
S1 N3 1.5837(19)
S1 C7 1.761(2)
N2 C4 1.339(3)
N2 C3 1.360(3)
N2 H2 0.91(4)
O4 C13 1.237(3)
N4 C10 1.407(3)
N4 H4A 0.87(4)
N4 H4B 0.93(8)
N3 C3 1.334(3)
C3 N1 1.338(3)
N1 C2 1.337(3)
O3 C17 1.370(3)
C10 C11 1.386(3)
C10 C9 1.389(3)
C9 C8 1.374(3)
C9 H9 0.9300
C8 C7 1.380(3)
C8 H8 0.9300
C7 C12 1.384(3)
C4 C6 1.372(3)
C4 C5 1.494(3)
C5 H5A 0.9600
C5 H5B 0.9600
C5 H5C 0.9600
C2 C6 1.388(4)
C2 C1 1.495(3)
C6 H6 0.9300
C1 H1A 0.9600
C1 H1B 0.9600
C1 H1C 0.9600
C12 C11 1.380(3)
C12 H12 0.9300
C11 H11 0.9300
C13 N5 1.324(3)
C13 C14 1.496(3)
C14 C19 1.379(3)
C14 C15 1.382(3)
C15 C16 1.382(3)
C15 H15 0.9300
C16 C17 1.373(3)
C16 H16 0.9300
C17 C18 1.372(3)
C19 C18 1.382(3)
C19 H19 0.9300
C18 H18 0.9300
N5 H7A 0.86(4)
N5 H7B 0.89(3)

loop_
_cod_related_entry_id
_cod_related_entry_database
_cod_related_entry_code
1 ChemSpider 30661313
